data_2205024
loop_
_publ_author_name
'Moncol, Jan'
'Gembicky, Milan'
'Coppens, Philip'

_publ_section_title
;
 (Tetrahydroborato)bis(triphenylphosphine)copper(I): a redetermination
 at 90K
;
_journal_issue 2
_journal_name_full 'Acta Crystallographica Section E'
_journal_page_first m242
_journal_page_last m243
_journal_paper_doi 10.1107/S1600536804030314
_journal_volume 61
_journal_year 2005
_chemical_formula_iupac '[Cu {P (C6 H5)3}2 (B H4)]'
_chemical_formula_moiety 'C36 H34 B Cu P2'
_chemical_formula_sum 'C36 H34 B Cu P2'
_chemical_formula_weight 602.92
_chemical_name_systematic
;
 (tetrahydroborate-H,H')-bis(triphenylphosphine)-copper(I)
;
_space_group_IT_number 15
_symmetry_cell_setting monoclinic
_symmetry_space_group_name_Hall '-C 2yc'
_symmetry_space_group_name_H-M 'C 1 2/c 1'
_atom_sites_solution_hydrogens geom
_atom_sites_solution_primary direct
_atom_sites_solution_secondary difmap
_cell_angle_alpha 90.00
_cell_angle_beta 115.5160(10)
_cell_angle_gamma 90.00
_cell_formula_units_Z 4
_cell_length_a 24.2600(10)
_cell_length_b 9.0818(5)
_cell_length_c 15.0164(8)
_cell_measurement_reflns_used 6488
_cell_measurement_temperature 90.0(10)
_cell_measurement_theta_max 30.00
_cell_measurement_theta_min 2.43
_cell_volume 2985.8(3)
_computing_cell_refinement APEX2
_computing_data_collection 'APEX2 (Bruker, 2004)'
_computing_data_reduction 'SAINT-Plus (Bruker, 2004)'
_computing_molecular_graphics 'XP in SHELXTL'
_computing_publication_material 'enCIFer (Allen et al., 2004)'
_computing_structure_refinement 'XL in SHELXTL (Sheldrick, 2000)'
_computing_structure_solution 'SIR97 (Altomare et al., 1999)'
_diffrn_ambient_temperature 90.0(10)
_diffrn_measured_fraction_theta_full 0.997
_diffrn_measured_fraction_theta_max 0.997
_diffrn_measurement_device_type 'Bruker SMART APEX2'
_diffrn_measurement_method '\w scans'
_diffrn_radiation_monochromator graphite
_diffrn_radiation_source 'rotating anode'
_diffrn_radiation_type MoK\a
_diffrn_radiation_wavelength 0.71069
_diffrn_reflns_av_R_equivalents 0.0208
_diffrn_reflns_av_sigmaI/netI 0.0142
_diffrn_reflns_limit_h_max 34
_diffrn_reflns_limit_h_min -34
_diffrn_reflns_limit_k_max 12
_diffrn_reflns_limit_k_min -12
_diffrn_reflns_limit_l_max 21
_diffrn_reflns_limit_l_min -21
_diffrn_reflns_number 25523
_diffrn_reflns_theta_full 30.00
_diffrn_reflns_theta_max 30.00
_diffrn_reflns_theta_min 2.43
_diffrn_standards_decay_% 0
_diffrn_standards_interval_count 0
_diffrn_standards_interval_time 0
_diffrn_standards_number 0
_exptl_absorpt_coefficient_mu 0.863
_exptl_absorpt_correction_T_max 0.9663
_exptl_absorpt_correction_T_min 0.8132
_exptl_absorpt_correction_type multi-scan
_exptl_absorpt_process_details '(SADABS; Sheldrick, 1996)'
_exptl_crystal_colour colorless
_exptl_crystal_density_diffrn 1.341
_exptl_crystal_density_method 'not measured'
_exptl_crystal_description Needle
_exptl_crystal_F_000 1256
_exptl_crystal_size_max 0.25
_exptl_crystal_size_mid 0.05
_exptl_crystal_size_min 0.04
_refine_diff_density_max 0.466
_refine_diff_density_min -0.268
_refine_ls_extinction_method none
_refine_ls_goodness_of_fit_ref 1.022
_refine_ls_hydrogen_treatment mixed
_refine_ls_matrix_type full
_refine_ls_number_parameters 190
_refine_ls_number_reflns 4344
_refine_ls_number_restraints 0
_refine_ls_restrained_S_all 1.022
_refine_ls_R_factor_all 0.0245
_refine_ls_R_factor_gt 0.0225
_refine_ls_shift/su_max 0.002
_refine_ls_shift/su_mean 0.000
_refine_ls_structure_factor_coef Fsqd
_refine_ls_weighting_details 'calc w=1/[\s^2^(Fo^2^)+(0.0376P)^2^+2.2722P] where P=(Fo^2^+2Fc^2^)/3'
_refine_ls_weighting_scheme calc
_refine_ls_wR_factor_gt 0.0633
_refine_ls_wR_factor_ref 0.0643
_reflns_number_gt 4037
_reflns_number_total 4344
_reflns_threshold_expression 'I > 2\s(I)'
_cod_data_source_file ci6482.cif
_cod_data_source_block I
_cod_depositor_comments
;
The following automatic conversions were performed:
'_symmetry_cell_setting' value 'Monoclinic' changed to 'monoclinic'
according to '/home/saulius/struct/CIF-dictionaries/cif_core.dic'
dictionary named 'cif_core.dic' version 2.4.1 from
2010-06-29.

'_geom_bond_publ_flag' value 'Yes' changed to 'yes' according
to '/home/saulius/struct/CIF-dictionaries/cif_core.dic' dictionary named
'cif_core.dic' version 2.4.1 from 2010-06-29 (2
times).

'_geom_angle_publ_flag' value 'Yes' changed to 'yes' according to
'/home/saulius/struct/CIF-dictionaries/cif_core.dic' dictionary named
'cif_core.dic' version 2.4.1 from 2010-06-29 (3 times).

Automatic conversion script
Id: cif_fix_enum 1527 2010-12-29 10:47:43Z saulius 

The following automatic conversions were performed:

'_symmetry_cell_setting' value 'Monoclinic' changed to 'monoclinic'
according to /home/saulius/struct/CIF-dictionaries/cif_core.dic
dictionary named 'cif_core.dic' version 2.4.1 from
2010-06-29.

'_geom_bond_publ_flag' value 'Yes' changed to 'yes'
according to /home/saulius/struct/CIF-dictionaries/cif_core.dic
dictionary named 'cif_core.dic' version 2.4.1 from 2010-06-29 (2
times).

'_geom_angle_publ_flag' value 'Yes' changed to 'yes'
according to /home/saulius/struct/CIF-dictionaries/cif_core.dic
dictionary named 'cif_core.dic' version 2.4.1 from 2010-06-29 (3
times).

Automatic conversion script
Id: cif_fix_values 1715 2011-07-08 13:25:40Z adriana 
;
_cod_original_sg_symbol_H-M 'C 2/c'
_cod_database_code 2205024
_cod_database_fobs_code 2205024

loop_
_symmetry_equiv_pos_as_xyz
'x, y, z'
'-x, y, -z+1/2'
'x+1/2, y+1/2, z'
'-x+1/2, y+1/2, -z+1/2'
'-x, -y, -z'
'x, -y, z-1/2'
'-x+1/2, -y+1/2, -z'
'x+1/2, -y+1/2, z-1/2'

loop_
_atom_site_label
_atom_site_fract_x
_atom_site_fract_y
_atom_site_fract_z
_atom_site_U_iso_or_equiv
_atom_site_adp_type
_atom_site_calc_flag
_atom_site_refinement_flags
_atom_site_occupancy
_atom_site_type_symbol
C1 0.88261(4) 0.38354(10) 0.58407(7) 0.01130(16) Uani d . 1 C
C2 0.82087(5) 0.37201(12) 0.51815(8) 0.01614(19) Uani d . 1 C
H2 0.7909 0.4217 0.5317 0.019 Uiso calc R 1 H
C3 0.80324(5) 0.28804(12) 0.43277(8) 0.0189(2) Uani d . 1 C
H3 0.7613 0.2816 0.3880 0.023 Uiso calc R 1 H
C4 0.84648(5) 0.21367(11) 0.41253(7) 0.01691(19) Uani d . 1 C
H4 0.8342 0.1565 0.3541 0.020 Uiso calc R 1 H
C5 0.90784(5) 0.22334(11) 0.47828(8) 0.01671(19) Uani d . 1 C
H5 0.9376 0.1716 0.4652 0.020 Uiso calc R 1 H
C6 0.92587(4) 0.30848(11) 0.56319(7) 0.01477(18) Uani d . 1 C
H6 0.9679 0.3156 0.6073 0.018 Uiso calc R 1 H
C7 0.91042(4) 0.36055(11) 0.78922(7) 0.01206(17) Uani d . 1 C
C8 0.91157(5) 0.20863(11) 0.77612(7) 0.01532(18) Uani d . 1 C
H8 0.9061 0.1702 0.7140 0.018 Uiso calc R 1 H
C9 0.92072(5) 0.11295(11) 0.85395(8) 0.0181(2) Uani d . 1 C
H9 0.9218 0.0097 0.8447 0.022 Uiso calc R 1 H
C10 0.92827(5) 0.16773(12) 0.94477(8) 0.01808(19) Uani d . 1 C
H10 0.9343 0.1024 0.9976 0.022 Uiso calc R 1 H
C11 0.92697(5) 0.31941(12) 0.95794(8) 0.01843(19) Uani d . 1 C
H11 0.9320 0.3573 1.0199 0.022 Uiso calc R 1 H
C12 0.91841(5) 0.41553(12) 0.88110(7) 0.01643(19) Uani d . 1 C
H12 0.9180 0.5188 0.8909 0.020 Uiso calc R 1 H
C13 0.84349(4) 0.61012(10) 0.67658(7) 0.01285(17) Uani d . 1 C
C14 0.79334(4) 0.56292(12) 0.69185(7) 0.01604(18) Uani d . 1 C
H14 0.7932 0.4671 0.7171 0.019 Uiso calc R 1 H
C15 0.74358(5) 0.65645(13) 0.66999(8) 0.0199(2) Uani d . 1 C
H15 0.7094 0.6238 0.6799 0.024 Uiso calc R 1 H
C16 0.74374(5) 0.79711(13) 0.63387(8) 0.0213(2) Uani d . 1 C
H16 0.7097 0.8604 0.6190 0.026 Uiso calc R 1 H
C17 0.79367(5) 0.84506(12) 0.61956(9) 0.0215(2) Uani d . 1 C
H17 0.7939 0.9416 0.5954 0.026 Uiso calc R 1 H
C18 0.84334(5) 0.75197(11) 0.64047(8) 0.01726(19) Uani d . 1 C
H18 0.8773 0.7851 0.6301 0.021 Uiso calc R 1 H
B1 1.0000 0.85598(19) 0.7500 0.0205(3) Uani d S 1 B
P1 0.908838(11) 0.49269(3) 0.696868(17) 0.01011(6) Uani d . 1 P
Cu 1.0000 0.612392(17) 0.7500 0.01012(5) Uani d S 1 Cu
H2B 0.9587(7) 0.9223(19) 0.7115(12) 0.032(4) Uiso d . 1 H
H1B 0.9911(8) 0.7802(19) 0.8050(13) 0.037(4) Uiso d . 1 H

loop_
_atom_site_aniso_label
_atom_site_aniso_U_11
_atom_site_aniso_U_22
_atom_site_aniso_U_33
_atom_site_aniso_U_12
_atom_site_aniso_U_13
_atom_site_aniso_U_23
C1 0.0122(4) 0.0101(4) 0.0114(4) -0.0003(3) 0.0050(3) 0.0006(3)
C2 0.0125(4) 0.0192(5) 0.0152(4) 0.0013(3) 0.0045(4) -0.0021(3)
C3 0.0138(4) 0.0229(5) 0.0153(4) -0.0010(4) 0.0020(4) -0.0036(4)
C4 0.0198(5) 0.0150(4) 0.0144(4) -0.0020(4) 0.0060(4) -0.0030(3)
C5 0.0169(4) 0.0155(4) 0.0186(5) 0.0001(3) 0.0084(4) -0.0039(4)
C6 0.0121(4) 0.0151(4) 0.0160(4) -0.0001(3) 0.0049(3) -0.0026(3)
C7 0.0103(4) 0.0137(4) 0.0123(4) 0.0006(3) 0.0049(3) 0.0013(3)
C8 0.0185(4) 0.0136(4) 0.0144(4) -0.0022(3) 0.0076(4) -0.0003(3)
C9 0.0221(5) 0.0139(4) 0.0190(5) -0.0016(4) 0.0094(4) 0.0023(4)
C10 0.0185(5) 0.0204(5) 0.0171(4) 0.0014(4) 0.0093(4) 0.0054(4)
C11 0.0205(5) 0.0227(5) 0.0141(4) 0.0043(4) 0.0093(4) 0.0016(4)
C12 0.0186(4) 0.0163(4) 0.0150(4) 0.0039(4) 0.0078(4) 0.0002(3)
C13 0.0108(4) 0.0138(4) 0.0128(4) 0.0014(3) 0.0041(3) -0.0013(3)
C14 0.0134(4) 0.0183(5) 0.0168(4) 0.0001(3) 0.0068(4) -0.0015(4)
C15 0.0124(4) 0.0279(5) 0.0198(5) 0.0016(4) 0.0073(4) -0.0046(4)
C16 0.0146(4) 0.0252(5) 0.0204(5) 0.0080(4) 0.0041(4) -0.0035(4)
C17 0.0188(5) 0.0173(5) 0.0249(5) 0.0068(4) 0.0060(4) 0.0019(4)
C18 0.0148(4) 0.0151(4) 0.0207(5) 0.0033(3) 0.0065(4) 0.0019(4)
B1 0.0191(7) 0.0112(7) 0.0262(8) 0.000 0.0049(6) 0.000
P1 0.00930(11) 0.00980(11) 0.01095(11) 0.00059(7) 0.00409(8) -0.00004(8)
Cu 0.01020(8) 0.00947(8) 0.01053(8) 0.000 0.00430(6) 0.000

loop_
_atom_type_symbol
_atom_type_description
_atom_type_scat_dispersion_real
_atom_type_scat_dispersion_imag
_atom_type_scat_source
C C 0.0033 0.0016 'International Tables Vol C Tables 4.2.6.8 and 6.1.1.4'
H H 0.0000 0.0000 'International Tables Vol C Tables 4.2.6.8 and 6.1.1.4'
B B 0.0013 0.0007 'International Tables Vol C Tables 4.2.6.8 and 6.1.1.4'
P P 0.1023 0.0942 'International Tables Vol C Tables 4.2.6.8 and 6.1.1.4'
Cu Cu 0.3201 1.2651 'International Tables Vol C Tables 4.2.6.8 and 6.1.1.4'

loop_
_geom_angle_atom_site_label_1
_geom_angle_atom_site_label_2
_geom_angle_atom_site_label_3
_geom_angle_site_symmetry_1
_geom_angle_site_symmetry_3
_geom_angle
_geom_angle_publ_flag
C6 C1 C2 . . 118.94(9) ?
C6 C1 P1 . . 118.60(7) ?
C2 C1 P1 . . 122.46(7) ?
C3 C2 C1 . . 120.23(9) ?
C3 C2 H2 . . 119.9 ?
C1 C2 H2 . . 119.9 ?
C4 C3 C2 . . 120.51(9) ?
C4 C3 H3 . . 119.7 ?
C2 C3 H3 . . 119.7 ?
C3 C4 C5 . . 119.55(9) ?
C3 C4 H4 . . 120.2 ?
C5 C4 H4 . . 120.2 ?
C4 C5 C6 . . 120.26(9) ?
C4 C5 H5 . . 119.9 ?
C6 C5 H5 . . 119.9 ?
C5 C6 C1 . . 120.50(9) ?
C5 C6 H6 . . 119.7 ?
C1 C6 H6 . . 119.7 ?
C8 C7 C12 . . 119.26(9) ?
C8 C7 P1 . . 122.62(7) ?
C12 C7 P1 . . 117.64(8) ?
C9 C8 C7 . . 120.22(9) ?
C9 C8 H8 . . 119.9 ?
C7 C8 H8 . . 119.9 ?
C10 C9 C8 . . 120.40(10) ?
C10 C9 H9 . . 119.8 ?
C8 C9 H9 . . 119.8 ?
C9 C10 C11 . . 119.49(9) ?
C9 C10 H10 . . 120.3 ?
C11 C10 H10 . . 120.3 ?
C12 C11 C10 . . 120.50(10) ?
C12 C11 H11 . . 119.8 ?
C10 C11 H11 . . 119.8 ?
C11 C12 C7 . . 120.10(10) ?
C11 C12 H12 . . 119.9 ?
C7 C12 H12 . . 119.9 ?
C18 C13 C14 . . 119.29(9) ?
C18 C13 P1 . . 117.42(7) ?
C14 C13 P1 . . 123.24(8) ?
C15 C14 C13 . . 120.00(10) ?
C15 C14 H14 . . 120.0 ?
C13 C14 H14 . . 120.0 ?
C16 C15 C14 . . 120.30(10) ?
C16 C15 H15 . . 119.8 ?
C14 C15 H15 . . 119.8 ?
C15 C16 C17 . . 119.90(10) ?
C15 C16 H16 . . 120.0 ?
C17 C16 H16 . . 120.0 ?
C16 C17 C18 . . 120.20(10) ?
C16 C17 H17 . . 119.9 ?
C18 C17 H17 . . 119.9 ?
C17 C18 C13 . . 120.30(10) ?
C17 C18 H18 . . 119.9 ?
C13 C18 H18 . . 119.9 ?
H2B B1 H1B . . 107.0(10) ?
C7 P1 C13 . . 104.12(4) ?
C7 P1 C1 . . 103.49(4) ?
C13 P1 C1 . . 103.42(4) ?
C7 P1 Cu . . 110.42(3) ?
C13 P1 Cu . . 114.98(3) ?
C1 P1 Cu . . 118.83(3) ?
P1 Cu P1 . 2_756 122.990(10) yes
P1 Cu H1B . . 106.0(6) yes
P1 Cu H1B 2_756 . 122.5(6) yes

loop_
_geom_bond_atom_site_label_1
_geom_bond_atom_site_label_2
_geom_bond_site_symmetry_2
_geom_bond_distance
_geom_bond_publ_flag
C1 C6 . 1.3960(10) ?
C1 C2 . 1.3990(10) ?
C1 P1 . 1.8240(10) ?
C2 C3 . 1.3910(10) ?
C2 H2 . 0.95 ?
C3 C4 . 1.387(2) ?
C3 H3 . 0.95 ?
C4 C5 . 1.3900(10) ?
C4 H4 . 0.95 ?
C5 C6 . 1.3910(10) ?
C5 H5 . 0.95 ?
C6 H6 . 0.95 ?
C7 C8 . 1.3960(10) ?
C7 C12 . 1.4000(10) ?
C7 P1 . 1.8220(10) ?
C8 C9 . 1.3950(10) ?
C8 H8 . 0.95 ?
C9 C10 . 1.388(2) ?
C9 H9 . 0.95 ?
C10 C11 . 1.394(2) ?
C10 H10 . 0.95 ?
C11 C12 . 1.3890(10) ?
C11 H11 . 0.95 ?
C12 H12 . 0.95 ?
C13 C18 . 1.3970(10) ?
C13 C14 . 1.3990(10) ?
C13 P1 . 1.8240(10) ?
C14 C15 . 1.3950(10) ?
C14 H14 . 0.95 ?
C15 C16 . 1.389(2) ?
C15 H15 . 0.95 ?
C16 C17 . 1.388(2) ?
C16 H16 . 0.95 ?
C17 C18 . 1.3930(10) ?
C17 H17 . 0.95 ?
C18 H18 . 0.95 ?
B1 H2B . 1.10(2) ?
B1 H1B . 1.17(2) ?
Cu P1 . 2.2780(3) yes
Cu P1 2_756 2.2780(3) ?
Cu H1B . 1.79(2) yes
Cu H1B 2_756 1.79(2) ?

loop_
_geom_torsion_atom_site_label_1
_geom_torsion_atom_site_label_2
_geom_torsion_atom_site_label_3
_geom_torsion_atom_site_label_4
_geom_torsion_site_symmetry_4
_geom_torsion
C6 C1 C2 C3 . -0.62(15)
P1 C1 C2 C3 . 179.60(8)
C1 C2 C3 C4 . 0.67(16)
C2 C3 C4 C5 . 0.05(16)
C3 C4 C5 C6 . -0.81(16)
C4 C5 C6 C1 . 0.85(16)
C2 C1 C6 C5 . -0.13(15)
P1 C1 C6 C5 . 179.65(8)
C12 C7 C8 C9 . -0.13(15)
P1 C7 C8 C9 . 171.67(8)
C7 C8 C9 C10 . 0.51(16)
C8 C9 C10 C11 . -0.33(16)
C9 C10 C11 C12 . -0.22(16)
C10 C11 C12 C7 . 0.60(16)
C8 C7 C12 C11 . -0.42(15)
P1 C7 C12 C11 . -172.63(8)
C18 C13 C14 C15 . 0.75(15)
P1 C13 C14 C15 . -176.73(8)
C13 C14 C15 C16 . -0.58(16)
C14 C15 C16 C17 . -0.10(16)
C15 C16 C17 C18 . 0.60(17)
C16 C17 C18 C13 . -0.43(17)
C14 C13 C18 C17 . -0.25(15)
P1 C13 C18 C17 . 177.37(9)
C8 C7 P1 C13 . 127.01(8)
C12 C7 P1 C13 . -61.07(8)
C8 C7 P1 C1 . 19.16(9)
C12 C7 P1 C1 . -168.92(8)
C8 C7 P1 Cu . -109.05(8)
C12 C7 P1 Cu . 62.88(8)
C18 C13 P1 C7 . 155.97(8)
C14 C13 P1 C7 . -26.51(9)
C18 C13 P1 C1 . -96.13(8)
C14 C13 P1 C1 . 81.39(9)
C18 C13 P1 Cu . 35.03(9)
C14 C13 P1 Cu . -147.45(7)
C6 C1 P1 C7 . -87.74(8)
C2 C1 P1 C7 . 92.04(9)
C6 C1 P1 C13 . 163.89(8)
C2 C1 P1 C13 . -16.34(9)
C6 C1 P1 Cu . 35.05(9)
C2 C1 P1 Cu . -145.17(7)
C7 P1 Cu P1 2_756 53.29(3)
C13 P1 Cu P1 2_756 170.72(4)
C1 P1 Cu P1 2_756 -65.99(3)
